data_4025190
loop_
_publ_author_name
'Anthony J. Lawrence'
'Michael G. Hutchings'
'Alan R. Kennedy'
'Joseph J. W. McDouall'

_publ_section_title
;
 Benzodifurantrione: A Stable Phenylogous Enol
;
_journal_name_full 'Journal of Organic Chemistry'
_journal_page_first 690
_journal_page_last 701
_journal_paper_doi 10.1021/jo9022155
_journal_volume 75
_journal_year 2010
_chemical_formula_sum 'C16 H8 O5'
_chemical_formula_weight 280.22
_chemical_name_systematic
;
 ?
;
_space_group_IT_number 14
_symmetry_cell_setting monoclinic
_symmetry_space_group_name_Hall '-P 2ybc'
_symmetry_space_group_name_H-M 'P 1 21/c 1'
_atom_sites_solution_hydrogens geom
_atom_sites_solution_primary direct
_atom_sites_solution_secondary difmap
_audit_creation_method SHELXL-97
_cell_angle_alpha 90.00
_cell_angle_beta 91.897(5)
_cell_angle_gamma 90.00
_cell_formula_units_Z 8
_cell_length_a 8.1504(4)
_cell_length_b 13.6880(9)
_cell_length_c 20.7496(14)
_cell_measurement_reflns_used 3168
_cell_measurement_temperature 123(2)
_cell_measurement_theta_max 71.63
_cell_measurement_theta_min 3.87
_cell_volume 2313.6(2)
_computing_structure_refinement 'SHELXL-97 (Sheldrick, 1997)'
_diffrn_ambient_temperature 123(2)
_diffrn_measured_fraction_theta_full 0.982
_diffrn_measured_fraction_theta_max 0.970
_diffrn_measurement_device_type 'Oxford Diffraction Gemini S'
_diffrn_measurement_method 'omega scans'
_diffrn_radiation_monochromator graphite
_diffrn_radiation_source 'fine-focus sealed tube'
_diffrn_radiation_type CuK\a
_diffrn_radiation_wavelength 1.54180
_diffrn_reflns_av_R_equivalents 0.0566
_diffrn_reflns_av_sigmaI/netI 0.1081
_diffrn_reflns_limit_h_max 9
_diffrn_reflns_limit_h_min -8
_diffrn_reflns_limit_k_max 15
_diffrn_reflns_limit_k_min -16
_diffrn_reflns_limit_l_max 21
_diffrn_reflns_limit_l_min -25
_diffrn_reflns_number 11947
_diffrn_reflns_theta_full 60.00
_diffrn_reflns_theta_max 70.00
_diffrn_reflns_theta_min 6.81
_exptl_absorpt_coefficient_mu 1.025
_exptl_absorpt_correction_T_max 1.00000
_exptl_absorpt_correction_T_min 0.85850
_exptl_absorpt_correction_type multi-scan
_exptl_absorpt_process_details
;
CrysAlis RED, Oxford Diffraction Ltd.,
Version 1.171.32.29 (release 10-06-2008 CrysAlis171 .NET)
(compiled Jun 10 2008,16:49:55)
Empirical absorption correction using spherical harmonics,
 implemented in SCALE3 ABSPACK scaling algorithm.
;
_exptl_crystal_colour red
_exptl_crystal_density_diffrn 1.609
_exptl_crystal_density_method 'not measured'
_exptl_crystal_description rhomb
_exptl_crystal_F_000 1152
_exptl_crystal_size_max 0.15
_exptl_crystal_size_mid 0.08
_exptl_crystal_size_min 0.01
_refine_diff_density_max 0.244
_refine_diff_density_min -0.231
_refine_diff_density_rms 0.058
_refine_ls_extinction_method none
_refine_ls_goodness_of_fit_ref 0.754
_refine_ls_hydrogen_treatment mixed
_refine_ls_matrix_type full
_refine_ls_number_parameters 387
_refine_ls_number_reflns 4251
_refine_ls_number_restraints 0
_refine_ls_restrained_S_all 0.754
_refine_ls_R_factor_all 0.1190
_refine_ls_R_factor_gt 0.0458
_refine_ls_shift/su_max 0.001
_refine_ls_shift/su_mean 0.000
_refine_ls_structure_factor_coef Fsqd
_refine_ls_weighting_details 'calc w=1/[\s^2^(Fo^2^)+(0.0536P)^2^+0.0000P] where P=(Fo^2^+2Fc^2^)/3'
_refine_ls_weighting_scheme calc
_refine_ls_wR_factor_gt 0.0951
_refine_ls_wR_factor_ref 0.1079
_reflns_number_gt 1883
_reflns_number_total 4251
_reflns_threshold_expression I>2\s(I)
_cod_data_source_file jo9022155_si_002.cif
_cod_data_source_block partial
_cod_database_code 4025190

loop_
_symmetry_equiv_pos_as_xyz
'x, y, z'
'-x, y+1/2, -z+1/2'
'-x, -y, -z'
'x, -y-1/2, z-1/2'

loop_
_atom_site_label
_atom_site_type_symbol
_atom_site_fract_x
_atom_site_fract_y
_atom_site_fract_z
_atom_site_U_iso_or_equiv
_atom_site_adp_type
_atom_site_occupancy
_atom_site_symmetry_multiplicity
_atom_site_calc_flag
_atom_site_refinement_flags
_atom_site_disorder_assembly
_atom_site_disorder_group
O1 O 0.5553(3) 0.76732(14) -0.56704(11) 0.0280(6) Uani 1 1 d . . .
O2 O 0.3030(3) 0.74320(15) -0.66736(11) 0.0365(6) Uani 1 1 d . . .
O3 O 0.3619(3) 0.58165(14) -0.66157(10) 0.0268(6) Uani 1 1 d . . .
O4 O 0.8015(3) 0.39502(13) -0.50059(9) 0.0238(5) Uani 1 1 d . . .
O5 O 0.8614(3) 0.23683(14) -0.48947(10) 0.0274(6) Uani 1 1 d . . .
O6 O 0.9220(3) -0.26509(14) -0.60922(11) 0.0305(6) Uani 1 1 d . . .
O7 O 0.6994(3) -0.24293(15) -0.72033(11) 0.0363(6) Uani 1 1 d . . .
O8 O 0.7687(3) -0.08257(14) -0.71732(10) 0.0281(6) Uani 1 1 d . . .
O9 O 1.1764(3) 0.10687(13) -0.54655(10) 0.0259(5) Uani 1 1 d . . .
O10 O 1.2442(3) 0.26368(14) -0.53653(10) 0.0270(6) Uani 1 1 d . . .
C1 C 0.3836(4) 0.6785(2) -0.64348(15) 0.0263(8) Uani 1 1 d . . .
C2 C 0.5153(4) 0.6821(2) -0.59279(15) 0.0247(8) Uani 1 1 d . . .
C3 C 0.5663(4) 0.5890(2) -0.58138(14) 0.0200(7) Uani 1 1 d . . .
C4 C 0.4697(4) 0.5267(2) -0.62349(14) 0.0202(7) Uani 1 1 d . . .
C5 C 0.4801(4) 0.4285(2) -0.62552(15) 0.0202(7) Uani 1 1 d . . .
H5 H 0.4130 0.3904 -0.6541 0.024 Uiso 1 1 calc R . .
C6 C 0.5991(4) 0.3853(2) -0.58171(14) 0.0199(7) Uani 1 1 d . . .
C7 C 0.6945(4) 0.4492(2) -0.53986(14) 0.0196(7) Uani 1 1 d . . .
C8 C 0.6853(4) 0.5470(2) -0.53771(14) 0.0232(8) Uani 1 1 d . . .
H8 H 0.7527 0.5853 -0.5093 0.028 Uiso 1 1 calc R . .
C9 C 0.7769(4) 0.2984(2) -0.51669(14) 0.0227(8) Uani 1 1 d . . .
C10 C 0.6482(4) 0.2905(2) -0.56759(14) 0.0206(7) Uani 1 1 d . . .
C11 C 0.5934(4) 0.1964(2) -0.59392(14) 0.0202(7) Uani 1 1 d . . .
C12 C 0.5212(4) 0.1894(2) -0.65598(15) 0.0259(8) Uani 1 1 d . . .
H12 H 0.5117 0.2460 -0.6823 0.031 Uiso 1 1 calc R . .
C13 C 0.4638(4) 0.1006(2) -0.67919(16) 0.0283(8) Uani 1 1 d . . .
H13 H 0.4122 0.0971 -0.7209 0.034 Uiso 1 1 calc R . .
C14 C 0.4807(4) 0.0168(2) -0.64233(15) 0.0282(8) Uani 1 1 d . . .
H14 H 0.4422 -0.0442 -0.6587 0.034 Uiso 1 1 calc R . .
C15 C 0.5542(4) 0.0228(2) -0.58140(15) 0.0269(8) Uani 1 1 d . . .
H15 H 0.5669 -0.0346 -0.5559 0.032 Uiso 1 1 calc R . .
C16 C 0.6092(4) 0.11093(19) -0.55739(15) 0.0245(7) Uani 1 1 d . . .
H16 H 0.6586 0.1138 -0.5153 0.029 Uiso 1 1 calc R . .
C17 C 0.7774(4) -0.1781(2) -0.69529(16) 0.0279(8) Uani 1 1 d . . .
C18 C 0.8919(4) -0.1802(2) -0.63847(15) 0.0263(8) Uani 1 1 d . . .
C19 C 0.9467(4) -0.0876(2) -0.62741(15) 0.0230(7) Uani 1 1 d . . .
C20 C 0.8697(4) -0.0268(2) -0.67633(15) 0.0220(7) Uani 1 1 d . . .
C21 C 0.8909(4) 0.0693(2) -0.68247(15) 0.0233(8) Uani 1 1 d . . .
H21 H 0.8364 0.1056 -0.7158 0.028 Uiso 1 1 calc R . .
C22 C 1.0004(4) 0.1152(2) -0.63598(14) 0.0201(7) Uani 1 1 d . . .
C23 C 1.0767(4) 0.0523(2) -0.58774(15) 0.0225(8) Uani 1 1 d . . .
C24 C 1.0566(4) -0.0436(2) -0.58135(15) 0.0250(8) Uani 1 1 d . . .
H24 H 1.1118 -0.0801 -0.5483 0.030 Uiso 1 1 calc R . .
C25 C 1.1649(4) 0.20226(19) -0.56677(15) 0.0226(8) Uani 1 1 d . . .
C26 C 1.0524(4) 0.2099(2) -0.62314(14) 0.0210(7) Uani 1 1 d . . .
C27 C 1.0014(4) 0.3040(2) -0.65124(14) 0.0227(8) Uani 1 1 d . . .
C28 C 0.9000(4) 0.3087(2) -0.70653(15) 0.0285(8) Uani 1 1 d . . .
H28 H 0.8719 0.2502 -0.7290 0.034 Uiso 1 1 calc R . .
C29 C 0.8395(4) 0.3973(2) -0.72935(16) 0.0312(8) Uani 1 1 d . . .
H29 H 0.7694 0.3988 -0.7668 0.037 Uiso 1 1 calc R . .
C30 C 0.8802(4) 0.4837(2) -0.69805(15) 0.0272(8) Uani 1 1 d . . .
H30 H 0.8366 0.5442 -0.7131 0.033 Uiso 1 1 calc R . .
C31 C 0.9847(4) 0.4802(2) -0.64486(15) 0.0280(8) Uani 1 1 d . . .
H31 H 1.0163 0.5391 -0.6236 0.034 Uiso 1 1 calc R . .
C32 C 1.0445(4) 0.3919(2) -0.62183(15) 0.0269(8) Uani 1 1 d . . .
H32 H 1.1169 0.3913 -0.5850 0.032 Uiso 1 1 calc R . .
H1H H 0.639(4) 0.762(2) -0.5309(17) 0.054(12) Uiso 1 1 d . . .
H2H H 1.019(5) -0.254(3) -0.5704(19) 0.078(15) Uiso 1 1 d . . .

loop_
_atom_site_aniso_label
_atom_site_aniso_U_11
_atom_site_aniso_U_22
_atom_site_aniso_U_33
_atom_site_aniso_U_23
_atom_site_aniso_U_13
_atom_site_aniso_U_12
O1 0.0409(17) 0.0107(10) 0.0313(14) -0.0017(9) -0.0134(12) 0.0017(9)
O2 0.0467(17) 0.0180(12) 0.0432(15) 0.0036(11) -0.0217(13) 0.0060(11)
O3 0.0354(15) 0.0154(10) 0.0283(13) 0.0004(9) -0.0151(11) 0.0029(9)
O4 0.0330(14) 0.0097(9) 0.0279(12) 0.0016(9) -0.0116(10) 0.0023(9)
O5 0.0362(16) 0.0123(10) 0.0328(14) -0.0010(9) -0.0118(12) 0.0020(9)
O6 0.0436(17) 0.0086(10) 0.0381(14) 0.0003(9) -0.0158(12) -0.0027(9)
O7 0.0505(18) 0.0192(12) 0.0380(15) -0.0030(10) -0.0164(13) -0.0099(11)
O8 0.0414(16) 0.0133(10) 0.0284(13) -0.0039(9) -0.0151(11) -0.0048(9)
O9 0.0350(15) 0.0108(10) 0.0309(12) 0.0000(9) -0.0135(11) -0.0010(9)
O10 0.0346(16) 0.0141(10) 0.0313(13) -0.0033(9) -0.0126(11) -0.0024(10)
C1 0.036(2) 0.0155(15) 0.0271(18) 0.0028(13) -0.0077(16) 0.0001(14)
C2 0.035(2) 0.0110(14) 0.0276(18) -0.0006(12) -0.0036(16) -0.0019(13)
C3 0.025(2) 0.0139(14) 0.0212(16) -0.0003(12) -0.0043(14) -0.0025(12)
C4 0.021(2) 0.0189(15) 0.0199(16) 0.0025(13) -0.0063(14) 0.0010(13)
C5 0.021(2) 0.0145(14) 0.0241(17) -0.0016(12) -0.0109(15) -0.0027(12)
C6 0.027(2) 0.0100(13) 0.0224(17) -0.0011(12) -0.0025(15) -0.0005(13)
C7 0.021(2) 0.0142(14) 0.0237(17) 0.0020(12) -0.0042(14) 0.0034(12)
C8 0.026(2) 0.0143(14) 0.0289(18) -0.0039(12) -0.0092(15) -0.0028(12)
C9 0.034(2) 0.0116(14) 0.0221(17) -0.0016(13) -0.0013(15) -0.0004(13)
C10 0.027(2) 0.0136(14) 0.0204(16) -0.0014(12) -0.0035(15) -0.0016(13)
C11 0.027(2) 0.0104(13) 0.0235(17) -0.0036(12) -0.0019(15) -0.0016(12)
C12 0.031(2) 0.0145(14) 0.0316(19) -0.0008(13) -0.0054(16) 0.0010(13)
C13 0.034(2) 0.0206(17) 0.0302(19) -0.0070(14) -0.0064(16) -0.0013(15)
C14 0.031(2) 0.0134(14) 0.040(2) -0.0075(14) -0.0070(17) -0.0021(13)
C15 0.034(2) 0.0112(13) 0.0353(19) 0.0034(13) -0.0009(16) -0.0010(13)
C16 0.033(2) 0.0139(14) 0.0267(17) 0.0001(12) -0.0031(15) 0.0009(13)
C17 0.037(2) 0.0126(15) 0.0332(19) -0.0034(13) -0.0058(17) -0.0038(14)
C18 0.035(2) 0.0172(15) 0.0263(17) -0.0029(13) -0.0067(16) 0.0009(13)
C19 0.027(2) 0.0154(15) 0.0265(17) -0.0015(13) -0.0045(15) 0.0015(13)
C20 0.027(2) 0.0152(15) 0.0234(17) -0.0041(13) -0.0072(15) -0.0018(13)
C21 0.028(2) 0.0199(16) 0.0218(17) -0.0021(13) -0.0079(15) 0.0009(13)
C22 0.022(2) 0.0150(14) 0.0229(17) 0.0019(12) -0.0013(14) 0.0025(13)
C23 0.025(2) 0.0137(14) 0.0279(18) -0.0033(13) -0.0076(15) -0.0045(13)
C24 0.034(2) 0.0144(15) 0.0253(17) -0.0001(13) -0.0113(16) 0.0027(13)
C25 0.029(2) 0.0098(13) 0.0282(18) -0.0027(13) -0.0037(16) 0.0014(13)
C26 0.022(2) 0.0182(15) 0.0222(16) -0.0025(13) -0.0061(14) 0.0003(13)
C27 0.028(2) 0.0164(14) 0.0237(17) 0.0023(13) -0.0022(15) -0.0001(13)
C28 0.040(2) 0.0162(15) 0.0292(18) 0.0001(13) -0.0069(16) -0.0035(14)
C29 0.037(2) 0.0241(17) 0.0318(19) 0.0063(15) -0.0143(16) 0.0004(15)
C30 0.030(2) 0.0157(14) 0.0352(19) 0.0070(14) -0.0044(16) 0.0026(13)
C31 0.034(2) 0.0146(14) 0.0355(19) -0.0028(13) -0.0024(17) -0.0032(13)
C32 0.034(2) 0.0179(15) 0.0273(18) 0.0000(13) -0.0148(16) 0.0013(14)

loop_
_atom_type_symbol
_atom_type_description
_atom_type_scat_dispersion_real
_atom_type_scat_dispersion_imag
_atom_type_scat_source
O O 0.0492 0.0322 'International Tables Vol C Tables 4.2.6.8 and 6.1.1.4'
C C 0.0181 0.0091 'International Tables Vol C Tables 4.2.6.8 and 6.1.1.4'
H H 0.0000 0.0000 'International Tables Vol C Tables 4.2.6.8 and 6.1.1.4'

loop_
_geom_angle_atom_site_label_1
_geom_angle_atom_site_label_2
_geom_angle_atom_site_label_3
_geom_angle
_geom_angle_site_symmetry_1
_geom_angle_site_symmetry_3
_geom_angle_publ_flag
C2 O1 H1H 113(2) . . ?
C4 O3 C1 107.0(2) . . ?
C9 O4 C7 106.7(2) . . ?
C18 O6 H2H 109.1(19) . . ?
C17 O8 C20 107.1(2) . . ?
C25 O9 C23 107.0(2) . . ?
O2 C1 O3 122.0(3) . . ?
O2 C1 C2 130.1(3) . . ?
O3 C1 C2 107.9(2) . . ?
O1 C2 C3 133.5(3) . . ?
O1 C2 C1 118.8(3) . . ?
C3 C2 C1 107.6(3) . . ?
C2 C3 C8 133.3(3) . . ?
C2 C3 C4 107.0(3) . . ?
C8 C3 C4 119.6(2) . . ?
C5 C4 O3 124.3(3) . . ?
C5 C4 C3 125.3(3) . . ?
O3 C4 C3 110.4(2) . . ?
C4 C5 C6 115.7(3) . . ?
C4 C5 H5 122.2 . . ?
C6 C5 H5 122.2 . . ?
C10 C6 C5 134.8(3) . . ?
C10 C6 C7 107.1(3) . . ?
C5 C6 C7 118.1(3) . . ?
C8 C7 O4 123.3(3) . . ?
C8 C7 C6 126.5(3) . . ?
O4 C7 C6 110.2(2) . . ?
C7 C8 C3 114.8(3) . . ?
C7 C8 H8 122.6 . . ?
C3 C8 H8 122.6 . . ?
O5 C9 O4 118.5(3) . . ?
O5 C9 C10 131.6(3) . . ?
O4 C9 C10 109.9(2) . . ?
C6 C10 C11 131.5(3) . . ?
C6 C10 C9 106.1(3) . . ?
C11 C10 C9 122.4(3) . . ?
C16 C11 C12 118.0(3) . . ?
C16 C11 C10 120.9(3) . . ?
C12 C11 C10 121.1(3) . . ?
C13 C12 C11 120.5(3) . . ?
C13 C12 H12 119.8 . . ?
C11 C12 H12 119.8 . . ?
C14 C13 C12 120.6(3) . . ?
C14 C13 H13 119.7 . . ?
C12 C13 H13 119.7 . . ?
C13 C14 C15 119.3(3) . . ?
C13 C14 H14 120.4 . . ?
C15 C14 H14 120.4 . . ?
C16 C15 C14 120.6(3) . . ?
C16 C15 H15 119.7 . . ?
C14 C15 H15 119.7 . . ?
C15 C16 C11 121.0(3) . . ?
C15 C16 H16 119.5 . . ?
C11 C16 H16 119.5 . . ?
O7 C17 O8 122.3(3) . . ?
O7 C17 C18 130.0(3) . . ?
O8 C17 C18 107.7(2) . . ?
O6 C18 C19 133.0(3) . . ?
O6 C18 C17 118.9(3) . . ?
C19 C18 C17 108.1(3) . . ?
C18 C19 C24 134.8(3) . . ?
C18 C19 C20 106.7(3) . . ?
C24 C19 C20 118.6(3) . . ?
C21 C20 O8 124.0(3) . . ?
C21 C20 C19 125.7(3) . . ?
O8 C20 C19 110.4(2) . . ?
C20 C21 C22 116.5(3) . . ?
C20 C21 H21 121.7 . . ?
C22 C21 H21 121.7 . . ?
C26 C22 C21 135.8(3) . . ?
C26 C22 C23 107.6(3) . . ?
C21 C22 C23 116.6(3) . . ?
C24 C23 O9 123.0(3) . . ?
C24 C23 C22 127.2(3) . . ?
O9 C23 C22 109.8(2) . . ?
C23 C24 C19 115.4(3) . . ?
C23 C24 H24 122.3 . . ?
C19 C24 H24 122.3 . . ?
O10 C25 O9 117.9(3) . . ?
O10 C25 C26 131.8(3) . . ?
O9 C25 C26 110.3(2) . . ?
C22 C26 C25 105.4(3) . . ?
C22 C26 C27 131.5(3) . . ?
C25 C26 C27 122.8(3) . . ?
C32 C27 C28 117.1(3) . . ?
C32 C27 C26 121.4(3) . . ?
C28 C27 C26 121.4(3) . . ?
C29 C28 C27 121.1(3) . . ?
C29 C28 H28 119.5 . . ?
C27 C28 H28 119.5 . . ?
C30 C29 C28 120.7(3) . . ?
C30 C29 H29 119.7 . . ?
C28 C29 H29 119.7 . . ?
C31 C30 C29 118.7(3) . . ?
C31 C30 H30 120.6 . . ?
C29 C30 H30 120.6 . . ?
C30 C31 C32 120.7(3) . . ?
C30 C31 H31 119.7 . . ?
C32 C31 H31 119.7 . . ?
C31 C32 C27 121.6(3) . . ?
C31 C32 H32 119.2 . . ?
C27 C32 H32 119.2 . . ?

loop_
_geom_bond_atom_site_label_1
_geom_bond_atom_site_label_2
_geom_bond_distance
_geom_bond_site_symmetry_2
_geom_bond_publ_flag
O1 C2 1.319(3) . ?
O1 H1H 1.00(4) . ?
O2 C1 1.200(4) . ?
O3 C4 1.385(3) . ?
O3 C1 1.387(3) . ?
O4 C9 1.377(3) . ?
O4 C7 1.388(3) . ?
O5 C9 1.216(3) . ?
O6 C18 1.330(3) . ?
O6 H2H 1.12(4) . ?
O7 C17 1.199(3) . ?
O8 C17 1.387(3) . ?
O8 C20 1.392(3) . ?
O9 C25 1.374(3) . ?
O9 C23 1.379(3) . ?
O10 C25 1.221(3) . ?
C1 C2 1.479(4) . ?
C2 C3 1.360(4) . ?
C3 C8 1.426(4) . ?
C3 C4 1.437(4) . ?
C4 C5 1.347(4) . ?
C5 C6 1.435(4) . ?
C5 H5 0.9500 . ?
C6 C10 1.386(4) . ?
C6 C7 1.442(4) . ?
C7 C8 1.341(4) . ?
C8 H8 0.9500 . ?
C9 C10 1.467(4) . ?
C10 C11 1.463(4) . ?
C11 C16 1.398(4) . ?
C11 C12 1.401(4) . ?
C12 C13 1.384(4) . ?
C12 H12 0.9500 . ?
C13 C14 1.383(4) . ?
C13 H13 0.9500 . ?
C14 C15 1.384(4) . ?
C14 H14 0.9500 . ?
C15 C16 1.375(4) . ?
C15 H15 0.9500 . ?
C16 H16 0.9500 . ?
C17 C18 1.479(5) . ?
C18 C19 1.361(4) . ?
C19 C24 1.422(4) . ?
C19 C20 1.441(4) . ?
C20 C21 1.333(4) . ?
C21 C22 1.437(4) . ?
C21 H21 0.9500 . ?
C22 C26 1.387(4) . ?
C22 C23 1.445(4) . ?
C23 C24 1.331(4) . ?
C24 H24 0.9500 . ?
C25 C26 1.466(4) . ?
C26 C27 1.467(4) . ?
C27 C32 1.389(4) . ?
C27 C28 1.393(4) . ?
C28 C29 1.387(4) . ?
C28 H28 0.9500 . ?
C29 C30 1.384(4) . ?
C29 H29 0.9500 . ?
C30 C31 1.372(4) . ?
C30 H30 0.9500 . ?
C31 C32 1.383(4) . ?
C31 H31 0.9500 . ?
C32 H32 0.9500 . ?

loop_
_geom_hbond_atom_site_label_D
_geom_hbond_atom_site_label_H
_geom_hbond_atom_site_label_A
_geom_hbond_distance_DH
_geom_hbond_distance_HA
_geom_hbond_distance_DA
_geom_hbond_angle_DHA
_geom_hbond_site_symmetry_A
O1 H1H O10 1.00(4) 1.70(4) 2.690(3) 168(3) 3_764
O6 H2H O5 1.12(4) 1.57(4) 2.687(3) 174(3) 3_754

loop_
_geom_torsion_atom_site_label_1
_geom_torsion_atom_site_label_2
_geom_torsion_atom_site_label_3
_geom_torsion_atom_site_label_4
_geom_torsion
_geom_torsion_site_symmetry_1
_geom_torsion_site_symmetry_2
_geom_torsion_site_symmetry_3
_geom_torsion_site_symmetry_4
_geom_torsion_publ_flag
C4 O3 C1 O2 -178.1(3) . . . . ?
C4 O3 C1 C2 1.6(4) . . . . ?
O2 C1 C2 O1 1.0(6) . . . . ?
O3 C1 C2 O1 -178.6(3) . . . . ?
O2 C1 C2 C3 178.7(4) . . . . ?
O3 C1 C2 C3 -0.9(4) . . . . ?
O1 C2 C3 C8 -1.3(7) . . . . ?
C1 C2 C3 C8 -178.5(3) . . . . ?
O1 C2 C3 C4 177.1(4) . . . . ?
C1 C2 C3 C4 -0.1(4) . . . . ?
C1 O3 C4 C5 177.5(3) . . . . ?
C1 O3 C4 C3 -1.7(4) . . . . ?
C2 C3 C4 C5 -178.1(3) . . . . ?
C8 C3 C4 C5 0.5(5) . . . . ?
C2 C3 C4 O3 1.1(4) . . . . ?
C8 C3 C4 O3 179.8(3) . . . . ?
O3 C4 C5 C6 -179.5(3) . . . . ?
C3 C4 C5 C6 -0.4(5) . . . . ?
C4 C5 C6 C10 179.3(4) . . . . ?
C4 C5 C6 C7 0.4(4) . . . . ?
C9 O4 C7 C8 -179.6(3) . . . . ?
C9 O4 C7 C6 0.3(3) . . . . ?
C10 C6 C7 C8 -179.9(3) . . . . ?
C5 C6 C7 C8 -0.7(5) . . . . ?
C10 C6 C7 O4 0.2(4) . . . . ?
C5 C6 C7 O4 179.4(3) . . . . ?
O4 C7 C8 C3 -179.3(3) . . . . ?
C6 C7 C8 C3 0.8(5) . . . . ?
C2 C3 C8 C7 177.5(4) . . . . ?
C4 C3 C8 C7 -0.7(5) . . . . ?
C7 O4 C9 O5 177.9(3) . . . . ?
C7 O4 C9 C10 -0.7(3) . . . . ?
C5 C6 C10 C11 0.2(7) . . . . ?
C7 C6 C10 C11 179.2(3) . . . . ?
C5 C6 C10 C9 -179.6(3) . . . . ?
C7 C6 C10 C9 -0.6(4) . . . . ?
O5 C9 C10 C6 -177.5(3) . . . . ?
O4 C9 C10 C6 0.8(4) . . . . ?
O5 C9 C10 C11 2.7(6) . . . . ?
O4 C9 C10 C11 -179.0(3) . . . . ?
C6 C10 C11 C16 -154.2(3) . . . . ?
C9 C10 C11 C16 25.5(5) . . . . ?
C6 C10 C11 C12 24.7(6) . . . . ?
C9 C10 C11 C12 -155.5(3) . . . . ?
C16 C11 C12 C13 1.7(5) . . . . ?
C10 C11 C12 C13 -177.3(3) . . . . ?
C11 C12 C13 C14 -1.8(5) . . . . ?
C12 C13 C14 C15 0.8(5) . . . . ?
C13 C14 C15 C16 0.4(5) . . . . ?
C14 C15 C16 C11 -0.5(5) . . . . ?
C12 C11 C16 C15 -0.6(5) . . . . ?
C10 C11 C16 C15 178.4(3) . . . . ?
C20 O8 C17 O7 178.1(3) . . . . ?
C20 O8 C17 C18 -0.9(4) . . . . ?
O7 C17 C18 O6 2.0(6) . . . . ?
O8 C17 C18 O6 -179.1(3) . . . . ?
O7 C17 C18 C19 -178.2(4) . . . . ?
O8 C17 C18 C19 0.7(4) . . . . ?
O6 C18 C19 C24 0.2(8) . . . . ?
C17 C18 C19 C24 -179.6(4) . . . . ?
O6 C18 C19 C20 179.5(4) . . . . ?
C17 C18 C19 C20 -0.3(4) . . . . ?
C17 O8 C20 C21 -179.4(3) . . . . ?
C17 O8 C20 C19 0.7(4) . . . . ?
C18 C19 C20 C21 179.9(3) . . . . ?
C24 C19 C20 C21 -0.7(5) . . . . ?
C18 C19 C20 O8 -0.3(4) . . . . ?
C24 C19 C20 O8 179.2(3) . . . . ?
O8 C20 C21 C22 -179.7(3) . . . . ?
C19 C20 C21 C22 0.1(5) . . . . ?
C20 C21 C22 C26 -177.4(4) . . . . ?
C20 C21 C22 C23 0.4(5) . . . . ?
C25 O9 C23 C24 -178.8(3) . . . . ?
C25 O9 C23 C22 0.4(3) . . . . ?
C26 C22 C23 C24 178.1(3) . . . . ?
C21 C22 C23 C24 -0.3(5) . . . . ?
C26 C22 C23 O9 -1.1(4) . . . . ?
C21 C22 C23 O9 -179.4(3) . . . . ?
O9 C23 C24 C19 178.8(3) . . . . ?
C22 C23 C24 C19 -0.3(5) . . . . ?
C18 C19 C24 C23 180.0(4) . . . . ?
C20 C19 C24 C23 0.7(5) . . . . ?
C23 O9 C25 O10 179.9(3) . . . . ?
C23 O9 C25 C26 0.3(3) . . . . ?
C21 C22 C26 C25 179.1(3) . . . . ?
C23 C22 C26 C25 1.2(4) . . . . ?
C21 C22 C26 C27 5.7(6) . . . . ?
C23 C22 C26 C27 -172.2(3) . . . . ?
O10 C25 C26 C22 179.6(3) . . . . ?
O9 C25 C26 C22 -1.0(4) . . . . ?
O10 C25 C26 C27 -6.3(6) . . . . ?
O9 C25 C26 C27 173.1(3) . . . . ?
C22 C26 C27 C32 165.9(3) . . . . ?
C25 C26 C27 C32 -6.5(5) . . . . ?
C22 C26 C27 C28 -10.4(6) . . . . ?
C25 C26 C27 C28 177.2(3) . . . . ?
C32 C27 C28 C29 -2.7(5) . . . . ?
C26 C27 C28 C29 173.8(3) . . . . ?
C27 C28 C29 C30 0.8(5) . . . . ?
C28 C29 C30 C31 1.5(5) . . . . ?
C29 C30 C31 C32 -1.8(5) . . . . ?
C30 C31 C32 C27 -0.1(5) . . . . ?
C28 C27 C32 C31 2.4(5) . . . . ?
C26 C27 C32 C31 -174.1(3) . . . . ?
